data_7117445
loop_
_publ_author_name
'Li, Yi-Jin'
'Li, Xue'
'Zhang, Shao-Xiao'
'Zhao, Yu-Long'
'Liu, Qun'

_publ_section_title
;
 Copper(ii)-catalyzed oxidative [3+2] cycloaddition reactions of secondary
 amines with \a-diazo compounds: a facile and efficient synthesis of
 1,2,3-triazoles.
;
_journal_issue 58
_journal_name_full 'Chemical communications (Cambridge, England)'
_journal_page_first 11564
_journal_page_last 11567
_journal_paper_doi 10.1039/c5cc02092a
_journal_volume 51
_journal_year 2015
_chemical_formula_sum 'C30 H34 N6 O8'
_chemical_formula_weight 606.63
_chemical_name_systematic
; 
 ? 
;
_space_group_IT_number 2
_symmetry_space_group_name_Hall '-P 1'
_symmetry_space_group_name_H-M 'P -1'
_atom_sites_solution_hydrogens geom
_atom_sites_solution_primary direct
_atom_sites_solution_secondary difmap
_audit_creation_method SHELXL-97
_audit_update_record
;
2014-09-26 deposited with the CCDC.
2015-06-02 downloaded from the CCDC.
;
_cell_angle_alpha 109.458(7)
_cell_angle_beta 90.630(7)
_cell_angle_gamma 102.206(7)
_cell_formula_units_Z 2
_cell_length_a 9.0281(7)
_cell_length_b 11.3963(10)
_cell_length_c 16.9166(14)
_cell_measurement_temperature 293(2)
_cell_volume 1597.7(2)
_computing_structure_refinement 'SHELXL-97 (Sheldrick, 1997)'
_computing_structure_solution 'SHELXS-97 (Sheldrick, 1990)'
_diffrn_ambient_temperature 293(2)
_diffrn_measured_fraction_theta_full 0.994
_diffrn_measured_fraction_theta_max 0.994
_diffrn_radiation_monochromator graphite
_diffrn_radiation_source 'fine-focus sealed tube'
_diffrn_radiation_type MoK\a
_diffrn_radiation_wavelength 0.71073
_diffrn_reflns_av_R_equivalents 0.0261
_diffrn_reflns_av_sigmaI/netI 0.0511
_diffrn_reflns_limit_h_max 10
_diffrn_reflns_limit_h_min -9
_diffrn_reflns_limit_k_max 12
_diffrn_reflns_limit_k_min -13
_diffrn_reflns_limit_l_max 16
_diffrn_reflns_limit_l_min -20
_diffrn_reflns_number 9596
_diffrn_reflns_theta_full 25.01
_diffrn_reflns_theta_max 25.01
_diffrn_reflns_theta_min 2.75
_exptl_absorpt_coefficient_mu 0.093
_exptl_crystal_density_diffrn 1.261
_exptl_crystal_density_method 'not measured'
_exptl_crystal_F_000 640
_refine_diff_density_max 0.355
_refine_diff_density_min -0.241
_refine_diff_density_rms 0.045
_refine_ls_extinction_method none
_refine_ls_goodness_of_fit_ref 1.011
_refine_ls_hydrogen_treatment mixed
_refine_ls_matrix_type full
_refine_ls_number_parameters 403
_refine_ls_number_reflns 5604
_refine_ls_number_restraints 0
_refine_ls_restrained_S_all 1.011
_refine_ls_R_factor_all 0.1261
_refine_ls_R_factor_gt 0.0726
_refine_ls_shift/su_max 0.001
_refine_ls_shift/su_mean 0.000
_refine_ls_structure_factor_coef Fsqd
_refine_ls_weighting_details 'calc w=1/[\s^2^(Fo^2^)+(0.1127P)^2^+0.3693P] where P=(Fo^2^+2Fc^2^)/3'
_refine_ls_weighting_scheme calc
_refine_ls_wR_factor_gt 0.1886
_refine_ls_wR_factor_ref 0.2350
_reflns_number_gt 3137
_reflns_number_total 5604
_reflns_threshold_expression >2sigma(I)
_cod_data_source_file c5cc02092a2.cif
_cod_data_source_block 1
_cod_database_code 7117445

loop_
_symmetry_equiv_pos_as_xyz
'x, y, z'
'-x, -y, -z'

loop_
_atom_site_label
_atom_site_type_symbol
_atom_site_fract_x
_atom_site_fract_y
_atom_site_fract_z
_atom_site_U_iso_or_equiv
_atom_site_adp_type
_atom_site_occupancy
_atom_site_symmetry_multiplicity
_atom_site_calc_flag
_atom_site_refinement_flags
C1 C 0.2929(4) 0.3272(3) 0.9949(2) 0.0553(8) Uani 1 1 d .
C2 C 0.1460(4) 0.2812(3) 0.9595(2) 0.0628(9) Uani 1 1 d .
H2 H 0.1238 0.2197 0.9059 0.075 Uiso 1 1 calc R
C3 C 0.0311(4) 0.3271(4) 1.0041(3) 0.0748(10) Uani 1 1 d .
H3 H -0.0686 0.2972 0.9797 0.090 Uiso 1 1 calc R
C4 C 0.0614(5) 0.4168(4) 1.0846(2) 0.0717(10) Uani 1 1 d .
C5 C 0.2103(5) 0.4579(3) 1.1187(2) 0.0757(10) Uani 1 1 d .
H5 H 0.2325 0.5166 1.1732 0.091 Uiso 1 1 calc R
C6 C 0.3267(4) 0.4156(3) 1.0754(2) 0.0675(9) Uani 1 1 d .
H6 H 0.4265 0.4457 1.0996 0.081 Uiso 1 1 calc R
C7 C -0.0657(6) 0.4659(5) 1.1329(3) 0.1075(16) Uani 1 1 d .
H7A H -0.0856 0.4295 1.1765 0.161 Uiso 1 1 calc R
H7B H -0.1559 0.4421 1.0953 0.161 Uiso 1 1 calc R
H7C H -0.0363 0.5573 1.1577 0.161 Uiso 1 1 calc R
C8 C 0.4417(4) 0.2576(3) 0.8681(2) 0.0554(8) Uani 1 1 d .
C9 C 0.3430(4) 0.2801(4) 0.8059(2) 0.0598(9) Uani 1 1 d .
C10 C 0.5789(4) 0.2236(3) 0.8620(2) 0.0655(9) Uani 1 1 d .
C11 C 0.6722(5) 0.1947(4) 0.7894(3) 0.0778(11) Uani 1 1 d .
C12 C 0.1153(4) 0.3305(3) 0.4983(2) 0.0529(8) Uani 1 1 d .
C13 C 0.2388(4) 0.2847(3) 0.4644(2) 0.0634(9) Uani 1 1 d .
H13 H 0.2270 0.2213 0.4117 0.076 Uiso 1 1 calc R
C14 C 0.3790(4) 0.3334(4) 0.5090(3) 0.0735(10) Uani 1 1 d .
H14 H 0.4623 0.3033 0.4856 0.088 Uiso 1 1 calc R
C15 C 0.3991(4) 0.4270(4) 0.5885(3) 0.0726(10) Uani 1 1 d .
C16 C 0.2727(5) 0.4685(3) 0.6209(2) 0.0770(11) Uani 1 1 d .
H16 H 0.2833 0.5294 0.6746 0.092 Uiso 1 1 calc R
C17 C 0.1318(4) 0.4235(3) 0.5772(2) 0.0668(9) Uani 1 1 d .
H17 H 0.0489 0.4548 0.6001 0.080 Uiso 1 1 calc R
C18 C 0.5532(5) 0.4788(4) 0.6371(3) 0.1044(15) Uani 1 1 d .
H18A H 0.5721 0.5703 0.6607 0.157 Uiso 1 1 calc R
H18B H 0.6298 0.4547 0.6001 0.157 Uiso 1 1 calc R
H18C H 0.5558 0.4443 0.6816 0.157 Uiso 1 1 calc R
C19 C -0.0782(4) 0.2534(3) 0.3710(2) 0.0547(8) Uani 1 1 d .
C20 C 0.0309(4) 0.2764(3) 0.3086(2) 0.0577(8) Uani 1 1 d .
C21 C -0.2336(4) 0.2167(3) 0.3662(2) 0.0637(9) Uani 1 1 d .
C22 C -0.3458(5) 0.1794(4) 0.2935(3) 0.0759(10) Uani 1 1 d .
C23 C 0.1704(6) 0.1800(5) 0.1978(3) 0.1110(16) Uani 1 1 d .
H23A H 0.1541 0.2467 0.1773 0.133 Uiso 1 1 calc R
H23B H 0.2741 0.2044 0.2232 0.133 Uiso 1 1 calc R
C24 C 0.1513(8) 0.0675(6) 0.1313(3) 0.158(3) Uani 1 1 d .
H24A H 0.1516 -0.0012 0.1520 0.237 Uiso 1 1 calc R
H24B H 0.2330 0.0736 0.0959 0.237 Uiso 1 1 calc R
H24C H 0.0561 0.0516 0.0993 0.237 Uiso 1 1 calc R
C25 C -0.3708(6) 0.1428(6) 0.1472(3) 0.1199(18) Uani 1 1 d .
H25A H -0.4688 0.0905 0.1506 0.144 Uiso 1 1 calc R
H25B H -0.3880 0.2180 0.1371 0.144 Uiso 1 1 calc R
C26 C -0.2965(7) 0.0727(5) 0.0804(3) 0.131(2) Uani 1 1 d .
H26A H -0.2009 0.1257 0.0765 0.196 Uiso 1 1 calc R
H26B H -0.3591 0.0462 0.0286 0.196 Uiso 1 1 calc R
H26C H -0.2790 -0.0011 0.0910 0.196 Uiso 1 1 calc R
C27 C 0.6716(7) 0.1690(5) 0.6428(3) 0.1159(17) Uani 1 1 d .
H27A H 0.6301 0.2089 0.6079 0.139 Uiso 1 1 calc R
H27B H 0.7796 0.2076 0.6553 0.139 Uiso 1 1 calc R
C28 C 0.6518(9) 0.0394(6) 0.5982(4) 0.179(3) Uani 1 1 d .
H28A H 0.6892 -0.0012 0.6331 0.268 Uiso 1 1 calc R
H28B H 0.7069 0.0279 0.5490 0.268 Uiso 1 1 calc R
H28C H 0.5456 0.0020 0.5816 0.268 Uiso 1 1 calc R
C29 C 0.1491(6) 0.1845(5) 0.6942(3) 0.1200(19) Uani 1 1 d .
H29A H 0.0560 0.2021 0.7185 0.144 Uiso 1 1 calc R
H29B H 0.1974 0.2567 0.6780 0.144 Uiso 1 1 calc R
C30 C 0.1143(10) 0.0810(6) 0.6258(4) 0.174(3) Uani 1 1 d .
H30A H 0.2051 0.0661 0.5991 0.260 Uiso 1 1 calc R
H30B H 0.0445 0.0932 0.5875 0.260 Uiso 1 1 calc R
H30C H 0.0678 0.0087 0.6412 0.260 Uiso 1 1 calc R
N1 N 0.4159(3) 0.2819(3) 0.94989(17) 0.0597(7) Uani 1 1 d .
N2 N 0.5324(3) 0.2632(3) 0.9927(2) 0.0777(9) Uani 1 1 d .
N3 N 0.6304(4) 0.2280(3) 0.9392(2) 0.0817(9) Uani 1 1 d .
N4 N -0.0333(3) 0.2821(2) 0.45342(16) 0.0575(7) Uani 1 1 d .
N5 N -0.1561(4) 0.2621(3) 0.49694(19) 0.0740(8) Uani 1 1 d .
N6 N -0.2765(4) 0.2234(3) 0.4438(2) 0.0770(9) Uani 1 1 d .
O1 O 0.5976(3) 0.1942(3) 0.72189(18) 0.0910(8) Uani 1 1 d .
O2 O 0.7978(4) 0.1795(3) 0.7931(2) 0.1146(11) Uani 1 1 d .
O3 O 0.2510(3) 0.1734(2) 0.75853(16) 0.0814(8) Uani 1 1 d .
O4 O 0.3501(3) 0.3835(3) 0.80121(17) 0.0847(8) Uani 1 1 d .
O5 O -0.4795(4) 0.1564(4) 0.2964(2) 0.1254(13) Uani 1 1 d .
O6 O -0.2766(3) 0.1809(3) 0.22595(17) 0.0950(9) Uani 1 1 d .
O7 O 0.0764(3) 0.3787(2) 0.30317(16) 0.0836(8) Uani 1 1 d .
O8 O 0.0646(3) 0.1694(2) 0.26213(16) 0.0775(7) Uani 1 1 d .

loop_
_atom_site_aniso_label
_atom_site_aniso_U_11
_atom_site_aniso_U_22
_atom_site_aniso_U_33
_atom_site_aniso_U_23
_atom_site_aniso_U_13
_atom_site_aniso_U_12
C1 0.052(2) 0.0651(19) 0.054(2) 0.0260(16) 0.0082(16) 0.0139(16)
C2 0.051(2) 0.080(2) 0.056(2) 0.0227(17) 0.0025(17) 0.0119(17)
C3 0.055(2) 0.106(3) 0.075(3) 0.044(2) 0.015(2) 0.023(2)
C4 0.081(3) 0.080(2) 0.072(3) 0.039(2) 0.026(2) 0.031(2)
C5 0.092(3) 0.068(2) 0.064(2) 0.0178(18) 0.017(2) 0.019(2)
C6 0.063(2) 0.070(2) 0.063(2) 0.0199(19) 0.0027(19) 0.0069(18)
C7 0.118(4) 0.127(4) 0.114(4) 0.061(3) 0.064(3) 0.070(3)
C8 0.0499(19) 0.0651(19) 0.054(2) 0.0245(16) 0.0077(15) 0.0132(15)
C9 0.054(2) 0.073(2) 0.053(2) 0.0189(18) 0.0092(16) 0.0192(18)
C10 0.050(2) 0.083(2) 0.072(2) 0.0323(19) 0.0149(18) 0.0214(17)
C11 0.062(3) 0.089(3) 0.095(3) 0.041(2) 0.024(2) 0.028(2)
C12 0.053(2) 0.0592(18) 0.0505(19) 0.0230(15) 0.0106(15) 0.0150(15)
C13 0.060(2) 0.077(2) 0.058(2) 0.0242(17) 0.0130(18) 0.0235(18)
C14 0.056(2) 0.097(3) 0.079(3) 0.042(2) 0.016(2) 0.022(2)
C15 0.071(3) 0.076(2) 0.077(3) 0.041(2) -0.002(2) 0.005(2)
C16 0.093(3) 0.067(2) 0.068(2) 0.0188(18) -0.003(2) 0.018(2)
C17 0.074(3) 0.066(2) 0.064(2) 0.0202(18) 0.0142(19) 0.0255(18)
C18 0.089(3) 0.111(3) 0.112(4) 0.056(3) -0.024(3) -0.007(3)
C19 0.056(2) 0.0661(19) 0.0507(19) 0.0255(15) 0.0162(15) 0.0230(16)
C20 0.054(2) 0.073(2) 0.050(2) 0.0224(17) 0.0118(16) 0.0204(17)
C21 0.051(2) 0.080(2) 0.066(2) 0.0313(18) 0.0132(17) 0.0182(17)
C22 0.061(3) 0.100(3) 0.077(3) 0.043(2) 0.013(2) 0.020(2)
C23 0.116(4) 0.107(3) 0.103(4) 0.024(3) 0.070(3) 0.027(3)
C24 0.160(6) 0.178(6) 0.094(4) -0.001(4) 0.055(4) 0.027(5)
C25 0.097(4) 0.193(6) 0.075(3) 0.044(3) -0.008(3) 0.048(4)
C26 0.142(5) 0.142(4) 0.094(4) 0.017(3) -0.025(4) 0.043(4)
C27 0.130(4) 0.130(4) 0.105(4) 0.049(3) 0.073(3) 0.050(3)
C28 0.232(8) 0.123(5) 0.138(5) 0.015(4) 0.099(6) -0.005(5)
C29 0.117(4) 0.139(4) 0.091(4) 0.008(3) -0.032(3) 0.056(3)
C30 0.277(9) 0.142(5) 0.090(4) -0.008(4) -0.057(5) 0.104(5)
N1 0.0504(16) 0.0767(17) 0.0588(18) 0.0298(14) 0.0046(13) 0.0181(14)
N2 0.060(2) 0.115(2) 0.071(2) 0.0427(18) 0.0026(17) 0.0321(18)
N3 0.061(2) 0.121(3) 0.081(2) 0.047(2) 0.0089(18) 0.0373(19)
N4 0.0517(17) 0.0725(17) 0.0541(17) 0.0263(13) 0.0181(14) 0.0183(13)
N5 0.0573(19) 0.109(2) 0.0626(19) 0.0386(17) 0.0225(16) 0.0186(17)
N6 0.059(2) 0.111(2) 0.069(2) 0.0397(18) 0.0219(17) 0.0200(17)
O1 0.088(2) 0.123(2) 0.0789(19) 0.0437(17) 0.0365(16) 0.0427(17)
O2 0.069(2) 0.161(3) 0.129(3) 0.051(2) 0.0331(18) 0.0546(19)
O3 0.0729(17) 0.0880(17) 0.0744(18) 0.0168(14) -0.0113(14) 0.0188(14)
O4 0.092(2) 0.0854(18) 0.089(2) 0.0410(15) 0.0024(15) 0.0302(15)
O5 0.057(2) 0.206(4) 0.123(3) 0.079(3) 0.0040(19) 0.012(2)
O6 0.0685(18) 0.152(3) 0.0672(18) 0.0408(17) 0.0001(15) 0.0260(17)
O7 0.095(2) 0.0796(17) 0.089(2) 0.0435(15) 0.0391(16) 0.0221(15)
O8 0.0847(18) 0.0777(15) 0.0747(17) 0.0248(13) 0.0403(14) 0.0290(13)

loop_
_atom_type_symbol
_atom_type_description
_atom_type_scat_dispersion_real
_atom_type_scat_dispersion_imag
_atom_type_scat_source
C C 0.0033 0.0016 'International Tables Vol C Tables 4.2.6.8 and 6.1.1.4'
H H 0.0000 0.0000 'International Tables Vol C Tables 4.2.6.8 and 6.1.1.4'
N N 0.0061 0.0033 'International Tables Vol C Tables 4.2.6.8 and 6.1.1.4'
O O 0.0106 0.0060 'International Tables Vol C Tables 4.2.6.8 and 6.1.1.4'

loop_
_geom_angle_atom_site_label_1
_geom_angle_atom_site_label_2
_geom_angle_atom_site_label_3
_geom_angle
C2 C1 C6 120.9(3)
C2 C1 N1 120.7(3)
C6 C1 N1 118.4(3)
C1 C2 C3 119.2(3)
C1 C2 H2 120.4
C3 C2 H2 120.4
C2 C3 C4 121.3(4)
C2 C3 H3 119.4
C4 C3 H3 119.4
C5 C4 C3 117.6(3)
C5 C4 C7 121.7(4)
C3 C4 C7 120.7(4)
C6 C5 C4 122.4(4)
C6 C5 H5 118.8
C4 C5 H5 118.8
C5 C6 C1 118.6(4)
C5 C6 H6 120.7
C1 C6 H6 120.7
C4 C7 H7A 109.5
C4 C7 H7B 109.5
H7A C7 H7B 109.5
C4 C7 H7C 109.5
H7A C7 H7C 109.5
H7B C7 H7C 109.5
N1 C8 C10 104.5(3)
N1 C8 C9 123.9(3)
C10 C8 C9 131.4(3)
O4 C9 O3 125.8(3)
O4 C9 C8 122.9(3)
O3 C9 C8 111.4(3)
N3 C10 C8 108.8(3)
N3 C10 C11 121.3(3)
C8 C10 C11 129.8(3)
O2 C11 O1 125.5(4)
O2 C11 C10 124.5(4)
O1 C11 C10 110.0(3)
C13 C12 C17 120.4(3)
C13 C12 N4 121.2(3)
C17 C12 N4 118.4(3)
C14 C13 C12 119.6(3)
C14 C13 H13 120.2
C12 C13 H13 120.2
C13 C14 C15 121.3(3)
C13 C14 H14 119.4
C15 C14 H14 119.4
C16 C15 C14 117.5(4)
C16 C15 C18 121.7(4)
C14 C15 C18 120.8(4)
C17 C16 C15 122.5(4)
C17 C16 H16 118.7
C15 C16 H16 118.7
C16 C17 C12 118.7(3)
C16 C17 H17 120.7
C12 C17 H17 120.7
C15 C18 H18A 109.5
C15 C18 H18B 109.5
H18A C18 H18B 109.5
C15 C18 H18C 109.5
H18A C18 H18C 109.5
H18B C18 H18C 109.5
N4 C19 C21 104.4(3)
N4 C19 C20 122.5(3)
C21 C19 C20 132.7(3)
O7 C20 O8 126.4(3)
O7 C20 C19 122.8(3)
O8 C20 C19 110.8(3)
N6 C21 C19 108.8(3)
N6 C21 C22 121.7(3)
C19 C21 C22 129.5(3)
O5 C22 O6 125.1(4)
O5 C22 C21 124.7(4)
O6 C22 C21 110.2(3)
C24 C23 O8 112.1(4)
C24 C23 H23A 109.2
O8 C23 H23A 109.2
C24 C23 H23B 109.2
O8 C23 H23B 109.2
H23A C23 H23B 107.9
C23 C24 H24A 109.5
C23 C24 H24B 109.5
H24A C24 H24B 109.5
C23 C24 H24C 109.5
H24A C24 H24C 109.5
H24B C24 H24C 109.5
C26 C25 O6 109.3(4)
C26 C25 H25A 109.8
O6 C25 H25A 109.8
C26 C25 H25B 109.8
O6 C25 H25B 109.8
H25A C25 H25B 108.3
C25 C26 H26A 109.5
C25 C26 H26B 109.5
H26A C26 H26B 109.5
C25 C26 H26C 109.5
H26A C26 H26C 109.5
H26B C26 H26C 109.5
C28 C27 O1 112.6(4)
C28 C27 H27A 109.1
O1 C27 H27A 109.1
C28 C27 H27B 109.1
O1 C27 H27B 109.1
H27A C27 H27B 107.8
C27 C28 H28A 109.5
C27 C28 H28B 109.5
H28A C28 H28B 109.5
C27 C28 H28C 109.5
H28A C28 H28C 109.5
H28B C28 H28C 109.5
C30 C29 O3 113.7(4)
C30 C29 H29A 108.8
O3 C29 H29A 108.8
C30 C29 H29B 108.8
O3 C29 H29B 108.8
H29A C29 H29B 107.7
C29 C30 H30A 109.5
C29 C30 H30B 109.5
H30A C30 H30B 109.5
C29 C30 H30C 109.5
H30A C30 H30C 109.5
H30B C30 H30C 109.5
C8 N1 N2 110.4(3)
C8 N1 C1 130.3(3)
N2 N1 C1 119.3(3)
N3 N2 N1 107.3(3)
N2 N3 C10 109.1(3)
C19 N4 N5 110.2(3)
C19 N4 C12 131.0(3)
N5 N4 C12 118.8(3)
N6 N5 N4 107.3(3)
N5 N6 C21 109.3(3)
C11 O1 C27 118.6(3)
C9 O3 C29 115.9(3)
C22 O6 C25 117.6(3)
C20 O8 C23 115.7(3)

loop_
_geom_bond_atom_site_label_1
_geom_bond_atom_site_label_2
_geom_bond_distance
C1 C2 1.369(5)
C1 C6 1.382(5)
C1 N1 1.441(4)
C2 C3 1.380(5)
C2 H2 0.9300
C3 C4 1.385(5)
C3 H3 0.9300
C4 C5 1.378(5)
C4 C7 1.512(5)
C5 C6 1.367(5)
C5 H5 0.9300
C6 H6 0.9300
C7 H7A 0.9600
C7 H7B 0.9600
C7 H7C 0.9600
C8 N1 1.351(4)
C8 C10 1.369(4)
C8 C9 1.491(4)
C9 O4 1.195(4)
C9 O3 1.311(4)
C10 N3 1.362(4)
C10 C11 1.483(5)
C11 O2 1.187(4)
C11 O1 1.317(5)
C12 C13 1.380(4)
C12 C17 1.383(4)
C12 N4 1.438(4)
C13 C14 1.372(5)
C13 H13 0.9300
C14 C15 1.392(5)
C14 H14 0.9300
C15 C16 1.377(5)
C15 C18 1.504(5)
C16 C17 1.371(5)
C16 H16 0.9300
C17 H17 0.9300
C18 H18A 0.9600
C18 H18B 0.9600
C18 H18C 0.9600
C19 N4 1.357(4)
C19 C21 1.369(5)
C19 C20 1.501(4)
C20 O7 1.186(4)
C20 O8 1.311(4)
C21 N6 1.356(4)
C21 C22 1.471(5)
C22 O5 1.186(5)
C22 O6 1.311(4)
C23 C24 1.371(6)
C23 O8 1.475(5)
C23 H23A 0.9700
C23 H23B 0.9700
C24 H24A 0.9600
C24 H24B 0.9600
C24 H24C 0.9600
C25 C26 1.417(7)
C25 O6 1.456(5)
C25 H25A 0.9700
C25 H25B 0.9700
C26 H26A 0.9600
C26 H26B 0.9600
C26 H26C 0.9600
C27 C28 1.387(7)
C27 O1 1.471(5)
C27 H27A 0.9700
C27 H27B 0.9700
C28 H28A 0.9600
C28 H28B 0.9600
C28 H28C 0.9600
C29 C30 1.325(6)
C29 O3 1.472(5)
C29 H29A 0.9700
C29 H29B 0.9700
C30 H30A 0.9600
C30 H30B 0.9600
C30 H30C 0.9600
N1 N2 1.364(4)
N2 N3 1.299(4)
N4 N5 1.359(4)
N5 N6 1.302(4)
